data_2220099
loop_
_publ_author_name
'Zhao, Jun'
'Dong, Wen-Wen'
'Li, Dong-Sheng'
'Ke, Xi-Jun'

_publ_section_title
<i>catena</i>-Poly[[(1,10-phenanthroline-\k^2^<i>N</i>,<i>N</i>')copper(I)]-\m-thiocyanato-\k^2^<i>N</i>:<i>S</i>-[(1,10-phenanthroline-\k^2^<i>N</i>,<i>N</i>')copper(I)]-\m-cyanido-\k^2^<i>N</i>:<i>C</i>]
_journal_issue 12
_journal_name_full 'Acta Crystallographica Section E'
_journal_page_first m1577
_journal_paper_doi 10.1107/S1600536808037744
_journal_volume 64
_journal_year 2008
_chemical_formula_iupac '[Cu2 (CN) (NCS) (C12 H8 N2)2 ]'
_chemical_formula_moiety 'C26 H16 Cu2 N6 S'
_chemical_formula_sum 'C26 H16 Cu2 N6 S'
_chemical_formula_weight 571.59
_chemical_name_systematic
;catena-Poly[[(1,10-phenanthroline-\k^2^N,N')copper(I)]-\m-thiocyanato-\k^2^N:S-
[(1,10-phenanthroline-\k^2^N,N')copper(I)]-\m-cyanido-\k^2^N:C]
;
_space_group_IT_number 14
_symmetry_cell_setting monoclinic
_symmetry_space_group_name_Hall '-P 2yn'
_symmetry_space_group_name_H-M 'P 1 21/n 1'
_atom_sites_solution_hydrogens geom
_atom_sites_solution_primary direct
_atom_sites_solution_secondary difmap
_audit_creation_method SHELXL97
_cell_angle_alpha 90.00
_cell_angle_beta 90.044(9)
_cell_angle_gamma 90.00
_cell_formula_units_Z 4
_cell_length_a 13.046(7)
_cell_length_b 13.470(7)
_cell_length_c 13.538(7)
_cell_measurement_reflns_used 2103
_cell_measurement_temperature 293(2)
_cell_measurement_theta_max 27.4603
_cell_measurement_theta_min 2.1670
_cell_volume 2379(2)
_computing_cell_refinement 'SAINT (Bruker, 1997)'
_computing_data_collection 'SMART (Bruker, 1997)'
_computing_data_reduction 'SAINT (Bruker, 1997)'
_computing_molecular_graphics 'SHELXTL (Sheldrick, 2008)'
_computing_publication_material 'SHELXTL (Sheldrick, 2008)'
_computing_structure_refinement 'SHELXL97 (Sheldrick, 2008)'
_computing_structure_solution 'SHELXS97 (Sheldrick, 2008)'
_diffrn_ambient_temperature 293(2)
_diffrn_detector_area_resol_mean 13.6612
_diffrn_measured_fraction_theta_full 0.913
_diffrn_measured_fraction_theta_max 0.963
_diffrn_measurement_device_type 'Bruker SMART CCD'
_diffrn_measurement_method CCD_Profile_fitting
_diffrn_radiation_monochromator graphite
_diffrn_radiation_source 'fine-focus sealed tube'
_diffrn_radiation_type MoK\a
_diffrn_radiation_wavelength 0.71073
_diffrn_reflns_av_R_equivalents 0.0808
_diffrn_reflns_av_sigmaI/netI 0.0766
_diffrn_reflns_limit_h_max 16
_diffrn_reflns_limit_h_min -15
_diffrn_reflns_limit_k_max 15
_diffrn_reflns_limit_k_min -17
_diffrn_reflns_limit_l_max 17
_diffrn_reflns_limit_l_min -17
_diffrn_reflns_number 15496
_diffrn_reflns_theta_full 27.45
_diffrn_reflns_theta_max 27.45
_diffrn_reflns_theta_min 2.17
_exptl_absorpt_coefficient_mu 1.903
_exptl_absorpt_correction_T_max 0.8038
_exptl_absorpt_correction_T_min 0.5991
_exptl_absorpt_correction_type multi-scan
_exptl_absorpt_process_details 'SADABS (Sheldrick, 1996)'
_exptl_crystal_colour Red
_exptl_crystal_density_diffrn 1.596
_exptl_crystal_density_method 'not measured'
_exptl_crystal_description Prism
_exptl_crystal_F_000 1152
_exptl_crystal_size_max 0.30
_exptl_crystal_size_mid 0.15
_exptl_crystal_size_min 0.12
_refine_diff_density_max 0.468
_refine_diff_density_min -0.572
_refine_ls_extinction_method none
_refine_ls_goodness_of_fit_ref 1.003
_refine_ls_hydrogen_treatment constr
_refine_ls_matrix_type full
_refine_ls_number_parameters 316
_refine_ls_number_reflns 4959
_refine_ls_number_restraints 0
_refine_ls_restrained_S_all 1.003
_refine_ls_R_factor_all 0.0816
_refine_ls_R_factor_gt 0.0608
_refine_ls_shift/su_max 0.001
_refine_ls_shift/su_mean 0.000
_refine_ls_structure_factor_coef Fsqd
_refine_ls_weighting_details 'calc w=1/[\s^2^(Fo^2^)+(0.0669P)^2^+0.4979P] where P=(Fo^2^+2Fc^2^)/3'
_refine_ls_weighting_scheme calc
_refine_ls_wR_factor_gt 0.1477
_refine_ls_wR_factor_ref 0.1643
_reflns_number_gt 3662
_reflns_number_total 4959
_reflns_threshold_expression I>2\s(I)
_cod_data_source_file bt2813.cif
_cod_data_source_block I
_cod_original_sg_symbol_H-M 'P 21/n'
_cod_database_code 2220099
_cod_database_fobs_code 2220099

loop_
_symmetry_equiv_pos_as_xyz
'x, y, z'
'-x+1/2, y+1/2, -z+1/2'
'-x, -y, -z'
'x-1/2, -y-1/2, z-1/2'

loop_
_atom_site_type_symbol
_atom_site_label
_atom_site_fract_x
_atom_site_fract_y
_atom_site_fract_z
_atom_site_U_iso_or_equiv
_atom_site_adp_type
_atom_site_calc_flag
_atom_site_refinement_flags
_atom_site_occupancy
Cu Cu1 0.08441(4) 0.73813(3) 0.04132(4) 0.06012(19) Uani d . 1
Cu Cu2 0.45032(3) 0.76203(3) -0.04863(3) 0.05589(18) Uani d . 1
C C1 0.3089(3) 0.7520(2) -0.0233(3) 0.0502(8) Uani d . 1
N N2 0.5019(2) 0.8164(2) -0.1747(2) 0.0623(7) Uani d . 1
N N3 -0.0405(2) 0.73312(19) -0.0551(2) 0.0557(7) Uani d . 1
N N4 0.0024(2) 0.86301(19) 0.0898(2) 0.0524(6) Uani d . 1
N N5 0.54334(18) 0.8232(2) 0.06500(19) 0.0501(6) Uani d . 1
N N6 0.5591(2) 0.64667(19) -0.02813(19) 0.0515(6) Uani d . 1
N N1 0.2232(2) 0.74724(19) -0.0059(2) 0.0619(8) Uani d . 1
C C2 0.5338(2) 0.8478(2) -0.2473(2) 0.0505(7) Uani d . 1
C C3 -0.0636(3) 0.6686(3) -0.1262(3) 0.0712(10) Uani d . 1
H H3A -0.0226 0.6125 -0.1325 0.085 Uiso calc R 1
C C4 -0.1433(4) 0.6793(3) -0.1905(4) 0.0901(14) Uani d . 1
H H4A -0.1549 0.6324 -0.2397 0.108 Uiso calc R 1
C C5 -0.2064(4) 0.7608(3) -0.1815(4) 0.0854(15) Uani d . 1
H H5A -0.2610 0.7697 -0.2248 0.103 Uiso calc R 1
C C6 -0.1878(2) 0.8295(2) -0.1071(3) 0.0609(9) Uani d . 1
C C7 -0.2500(3) 0.9176(3) -0.0924(3) 0.0709(10) Uani d . 1
H H7A -0.3060 0.9296 -0.1333 0.085 Uiso calc R 1
C C8 -0.2269(3) 0.9819(3) -0.0200(3) 0.0662(10) Uani d . 1
H H8A -0.2675 1.0380 -0.0119 0.079 Uiso calc R 1
C C9 -0.1417(2) 0.9670(2) 0.0451(3) 0.0523(7) Uani d . 1
C C10 -0.1156(3) 1.0327(2) 0.1207(3) 0.0597(9) Uani d . 1
H H10A -0.1545 1.0896 0.1311 0.072 Uiso calc R 1
C C11 -0.0333(3) 1.0133(3) 0.1790(3) 0.0682(10) Uani d . 1
H H11A -0.0155 1.0563 0.2299 0.082 Uiso calc R 1
C C12 0.0254(3) 0.9263(3) 0.1610(2) 0.0625(9) Uani d . 1
H H12A 0.0820 0.9135 0.2008 0.075 Uiso calc R 1
C C13 -0.0798(2) 0.8824(2) 0.0330(2) 0.0473(7) Uani d . 1
C C14 -0.1038(2) 0.8128(2) -0.0458(2) 0.0502(7) Uani d . 1
C C15 0.5371(3) 0.9102(3) 0.1122(3) 0.0639(9) Uani d . 1
H H15A 0.4849 0.9536 0.0943 0.077 Uiso calc R 1
C C16 0.6044(3) 0.9392(3) 0.1865(3) 0.0747(10) Uani d . 1
H H16A 0.5968 1.0008 0.2167 0.090 Uiso calc R 1
C C17 0.6812(3) 0.8776(3) 0.2149(3) 0.0733(10) Uani d . 1
H H17A 0.7253 0.8954 0.2659 0.088 Uiso calc R 1
C C18 0.6929(3) 0.7856(3) 0.1653(3) 0.0559(8) Uani d . 1
C C19 0.7759(3) 0.7185(3) 0.1877(3) 0.0692(10) Uani d . 1
H H19A 0.8219 0.7332 0.2382 0.083 Uiso calc R 1
C C20 0.7865(3) 0.6345(3) 0.1351(3) 0.0696(10) Uani d . 1
H H20A 0.8424 0.5937 0.1478 0.084 Uiso calc R 1
C C21 0.7157(2) 0.6058(2) 0.0611(3) 0.0581(8) Uani d . 1
C C22 0.7226(3) 0.5174(3) 0.0063(3) 0.0743(12) Uani d . 1
H H22A 0.7770 0.4740 0.0168 0.089 Uiso calc R 1
C C23 0.6491(3) 0.4955(3) -0.0622(3) 0.0783(12) Uani d . 1
H H23A 0.6530 0.4370 -0.0985 0.094 Uiso calc R 1
C C24 0.5680(3) 0.5616(3) -0.0775(3) 0.0641(9) Uani d . 1
H H24A 0.5182 0.5455 -0.1240 0.077 Uiso calc R 1
C C25 0.6313(2) 0.6691(2) 0.0399(2) 0.0471(7) Uani d . 1
C C26 0.6224(3) 0.7617(2) 0.0929(2) 0.0468(7) Uani d . 1
S S1 0.58145(8) 0.89734(6) -0.34839(7) 0.0644(3) Uani d . 1

loop_
_atom_site_aniso_label
_atom_site_aniso_U_11
_atom_site_aniso_U_22
_atom_site_aniso_U_33
_atom_site_aniso_U_12
_atom_site_aniso_U_13
_atom_site_aniso_U_23
Cu1 0.0442(3) 0.0592(3) 0.0770(4) 0.01178(17) 0.0058(2) 0.00483(19)
Cu2 0.0407(3) 0.0623(3) 0.0646(3) 0.00543(17) -0.0032(2) 0.00538(18)
C1 0.0387(17) 0.0418(15) 0.070(2) 0.0058(12) 0.0049(15) 0.0057(13)
N2 0.0498(15) 0.0711(19) 0.0659(18) -0.0020(14) -0.0025(13) 0.0112(15)
N3 0.0468(16) 0.0429(14) 0.077(2) 0.0043(11) 0.0045(15) -0.0008(12)
N4 0.0538(14) 0.0452(13) 0.0582(15) 0.0046(12) 0.0092(12) 0.0053(12)
N5 0.0421(13) 0.0504(14) 0.0577(15) 0.0087(11) 0.0024(11) -0.0010(12)
N6 0.0503(14) 0.0457(14) 0.0584(15) 0.0028(11) 0.0049(12) 0.0001(12)
N1 0.0516(19) 0.0502(16) 0.084(2) 0.0083(12) 0.0027(16) 0.0065(14)
C2 0.0389(14) 0.0447(16) 0.068(2) 0.0002(13) -0.0035(14) -0.0008(14)
C3 0.061(2) 0.056(2) 0.097(3) 0.0088(17) -0.003(2) -0.023(2)
C4 0.084(3) 0.067(3) 0.119(4) 0.008(2) -0.017(3) -0.036(3)
C5 0.060(3) 0.069(3) 0.127(4) 0.0007(19) -0.027(3) -0.022(2)
C6 0.0396(15) 0.0487(17) 0.094(3) -0.0007(14) -0.0049(16) -0.0069(17)
C7 0.0495(18) 0.0507(19) 0.113(3) 0.0065(16) -0.0176(19) -0.005(2)
C8 0.0518(19) 0.0413(17) 0.106(3) 0.0098(15) -0.0004(19) 0.0024(18)
C9 0.0471(16) 0.0394(15) 0.071(2) 0.0027(13) 0.0081(15) 0.0049(14)
C10 0.067(2) 0.0431(17) 0.069(2) 0.0091(15) 0.0118(18) 0.0027(15)
C11 0.089(3) 0.056(2) 0.060(2) 0.006(2) 0.004(2) 0.0001(16)
C12 0.071(2) 0.060(2) 0.0563(19) 0.0092(18) -0.0005(16) 0.0008(16)
C13 0.0384(14) 0.0383(15) 0.0653(18) 0.0014(12) 0.0091(13) 0.0044(13)
C14 0.0395(14) 0.0389(15) 0.072(2) 0.0000(12) 0.0074(14) 0.0024(14)
C15 0.0590(19) 0.060(2) 0.072(2) 0.0170(17) 0.0047(17) -0.0110(17)
C16 0.078(2) 0.074(2) 0.072(2) 0.011(2) -0.001(2) -0.023(2)
C17 0.071(2) 0.085(3) 0.065(2) -0.006(2) -0.0035(18) -0.016(2)
C18 0.0430(17) 0.066(2) 0.0590(19) -0.0033(16) -0.0031(14) 0.0115(17)
C19 0.049(2) 0.086(3) 0.072(2) 0.003(2) -0.0150(17) 0.017(2)
C20 0.0497(18) 0.073(2) 0.086(3) 0.0160(18) -0.0044(18) 0.030(2)
C21 0.0468(17) 0.0500(18) 0.077(2) 0.0118(14) 0.0091(16) 0.0149(16)
C22 0.072(3) 0.052(2) 0.099(3) 0.0215(19) 0.020(2) 0.013(2)
C23 0.092(3) 0.047(2) 0.097(3) 0.012(2) 0.021(3) -0.005(2)
C24 0.075(2) 0.0519(18) 0.065(2) 0.0020(17) 0.0054(17) -0.0055(16)
C25 0.0397(14) 0.0446(15) 0.0570(17) 0.0076(12) 0.0079(13) 0.0080(13)
C26 0.0429(17) 0.0476(16) 0.0500(17) 0.0051(12) 0.0054(14) 0.0045(12)
S1 0.0725(6) 0.0491(5) 0.0717(6) -0.0137(4) 0.0150(5) -0.0022(4)

loop_
_atom_type_symbol
_atom_type_description
_atom_type_scat_dispersion_real
_atom_type_scat_dispersion_imag
_atom_type_scat_source
C C 0.0033 0.0016 'International Tables Vol C Tables 4.2.6.8 and 6.1.1.4'
H H 0.0000 0.0000 'International Tables Vol C Tables 4.2.6.8 and 6.1.1.4'
N N 0.0061 0.0033 'International Tables Vol C Tables 4.2.6.8 and 6.1.1.4'
S S 0.1246 0.1234 'International Tables Vol C Tables 4.2.6.8 and 6.1.1.4'
Cu Cu 0.3201 1.2651 'International Tables Vol C Tables 4.2.6.8 and 6.1.1.4'

loop_
_geom_angle_atom_site_label_1
_geom_angle_atom_site_label_2
_geom_angle_atom_site_label_3
_geom_angle_site_symmetry_3
_geom_angle
N1 Cu1 N3 . 121.90(14)
N1 Cu1 N4 . 122.18(11)
N3 Cu1 N4 . 79.83(11)
N1 Cu1 S1 4_576 105.99(9)
N3 Cu1 S1 4_576 110.96(8)
N4 Cu1 S1 4_576 114.43(8)
C1 Cu2 N2 . 121.25(14)
C1 Cu2 N6 . 125.39(12)
N2 Cu2 N6 . 98.99(11)
C1 Cu2 N5 . 117.10(13)
N2 Cu2 N5 . 106.65(12)
N6 Cu2 N5 . 78.93(11)
N1 C1 Cu2 . 178.3(4)
C2 N2 Cu2 . 178.7(3)
C3 N3 C14 . 116.5(3)
C3 N3 Cu1 . 130.5(2)
C14 N3 Cu1 . 112.9(2)
C12 N4 C13 . 118.2(3)
C12 N4 Cu1 . 129.0(2)
C13 N4 Cu1 . 112.6(2)
C15 N5 C26 . 116.2(3)
C15 N5 Cu2 . 130.6(2)
C26 N5 Cu2 . 113.1(2)
C24 N6 C25 . 118.3(3)
C24 N6 Cu2 . 128.5(3)
C25 N6 Cu2 . 113.0(2)
C1 N1 Cu1 . 172.5(4)
N2 C2 S1 . 177.3(3)
N3 C3 C4 . 124.4(4)
N3 C3 H3A . 117.8
C4 C3 H3A . 117.8
C3 C4 C5 . 118.9(4)
C3 C4 H4A . 120.5
C5 C4 H4A . 120.5
C4 C5 C6 . 119.4(4)
C4 C5 H5A . 120.3
C6 C5 H5A . 120.3
C14 C6 C5 . 117.5(3)
C14 C6 C7 . 119.4(3)
C5 C6 C7 . 123.1(4)
C8 C7 C6 . 120.1(3)
C8 C7 H7A . 119.9
C6 C7 H7A . 119.9
C7 C8 C9 . 122.2(3)
C7 C8 H8A . 118.9
C9 C8 H8A . 118.9
C10 C9 C13 . 117.4(3)
C10 C9 C8 . 123.4(3)
C13 C9 C8 . 119.1(3)
C11 C10 C9 . 119.7(3)
C11 C10 H10A . 120.1
C9 C10 H10A . 120.1
C10 C11 C12 . 119.1(3)
C10 C11 H11A . 120.5
C12 C11 H11A . 120.5
N4 C12 C11 . 122.4(3)
N4 C12 H12A . 118.8
C11 C12 H12A . 118.8
N4 C13 C9 . 123.2(3)
N4 C13 C14 . 117.7(3)
C9 C13 C14 . 119.0(3)
N3 C14 C6 . 123.4(3)
N3 C14 C13 . 116.6(3)
C6 C14 C13 . 120.1(3)
N5 C15 C16 . 123.6(3)
N5 C15 H15A . 118.2
C16 C15 H15A . 118.2
C17 C16 C15 . 119.9(4)
C17 C16 H16A . 120.1
C15 C16 H16A . 120.1
C16 C17 C18 . 118.8(4)
C16 C17 H17A . 120.6
C18 C17 H17A . 120.6
C26 C18 C17 . 117.9(3)
C26 C18 C19 . 120.1(4)
C17 C18 C19 . 122.0(4)
C20 C19 C18 . 119.6(4)
C20 C19 H19A . 120.2
C18 C19 H19A . 120.2
C19 C20 C21 . 122.5(3)
C19 C20 H20A . 118.7
C21 C20 H20A . 118.7
C22 C21 C20 . 124.2(3)
C22 C21 C25 . 116.8(4)
C20 C21 C25 . 118.9(3)
C23 C22 C21 . 119.7(3)
C23 C22 H22A . 120.1
C21 C22 H22A . 120.1
C22 C23 C24 . 119.5(4)
C22 C23 H23A . 120.2
C24 C23 H23A . 120.2
N6 C24 C23 . 122.7(4)
N6 C24 H24A . 118.7
C23 C24 H24A . 118.7
N6 C25 C21 . 122.9(3)
N6 C25 C26 . 118.4(3)
C21 C25 C26 . 118.7(3)
N5 C26 C18 . 123.6(3)
N5 C26 C25 . 116.4(3)
C18 C26 C25 . 120.0(3)
C2 S1 Cu1 4_675 102.69(12)

loop_
_geom_bond_atom_site_label_1
_geom_bond_atom_site_label_2
_geom_bond_site_symmetry_2
_geom_bond_distance
Cu1 N1 . 1.924(3)
Cu1 N3 . 2.089(3)
Cu1 N4 . 2.099(3)
Cu1 S1 4_576 2.3581(13)
Cu2 C1 . 1.882(3)
Cu2 N2 . 1.976(3)
Cu2 N6 . 2.123(3)
Cu2 N5 . 2.125(3)
C1 N1 . 1.145(5)
N2 C2 . 1.148(4)
N3 C3 . 1.331(5)
N3 C14 . 1.360(4)
N4 C12 . 1.322(4)
N4 C13 . 1.345(4)
N5 C15 . 1.336(4)
N5 C26 . 1.376(4)
N6 C24 . 1.331(4)
N6 C25 . 1.351(4)
C2 S1 . 1.645(3)
C3 C4 . 1.363(6)
C3 H3A . 0.9300
C4 C5 . 1.377(6)
C4 H4A . 0.9300
C5 C6 . 1.390(6)
C5 H5A . 0.9300
C6 C14 . 1.392(5)
C6 C7 . 1.452(5)
C7 C8 . 1.341(5)
C7 H7A . 0.9300
C8 C9 . 1.433(5)
C8 H8A . 0.9300
C9 C10 . 1.395(5)
C9 C13 . 1.406(4)
C10 C11 . 1.358(5)
C10 H10A . 0.9300
C11 C12 . 1.420(5)
C11 H11A . 0.9300
C12 H12A . 0.9300
C13 C14 . 1.454(5)
C15 C16 . 1.391(5)
C15 H15A . 0.9300
C16 C17 . 1.356(6)
C16 H16A . 0.9300
C17 C18 . 1.417(5)
C17 H17A . 0.9300
C18 C26 . 1.382(5)
C18 C19 . 1.443(5)
C19 C20 . 1.343(6)
C19 H19A . 0.9300
C20 C21 . 1.416(5)
C20 H20A . 0.9300
C21 C22 . 1.406(5)
C21 C25 . 1.421(4)
C22 C23 . 1.366(6)
C22 H22A . 0.9300
C23 C24 . 1.399(5)
C23 H23A . 0.9300
C24 H24A . 0.9300
C25 C26 . 1.444(4)
S1 Cu1 4_675 2.3581(13)

loop_
_geom_torsion_atom_site_label_1
_geom_torsion_atom_site_label_2
_geom_torsion_atom_site_label_3
_geom_torsion_atom_site_label_4
_geom_torsion_site_symmetry_1
_geom_torsion_site_symmetry_4
_geom_torsion
N2 Cu2 C1 N1 . . -122(11)
N6 Cu2 C1 N1 . . 107(11)
N5 Cu2 C1 N1 . . 11(11)
C1 Cu2 N2 C2 . . 18E1(10)
N6 Cu2 N2 C2 . . -41(13)
N5 Cu2 N2 C2 . . 40(13)
N1 Cu1 N3 C3 . . 59.4(4)
N4 Cu1 N3 C3 . . -178.9(3)
S1 Cu1 N3 C3 4_576 . -66.5(3)
N1 Cu1 N3 C14 . . -116.3(2)
N4 Cu1 N3 C14 . . 5.5(2)
S1 Cu1 N3 C14 4_576 . 117.9(2)
N1 Cu1 N4 C12 . . -58.1(3)
N3 Cu1 N4 C12 . . -179.6(3)
S1 Cu1 N4 C12 4_576 . 71.9(3)
N1 Cu1 N4 C13 . . 116.1(2)
N3 Cu1 N4 C13 . . -5.3(2)
S1 Cu1 N4 C13 4_576 . -113.87(19)
C1 Cu2 N5 C15 . . -55.7(3)
N2 Cu2 N5 C15 . . 83.8(3)
N6 Cu2 N5 C15 . . -180.0(3)
C1 Cu2 N5 C26 . . 124.4(2)
N2 Cu2 N5 C26 . . -96.0(2)
N6 Cu2 N5 C26 . . 0.2(2)
C1 Cu2 N6 C24 . . 67.3(3)
N2 Cu2 N6 C24 . . -71.8(3)
N5 Cu2 N6 C24 . . -177.2(3)
C1 Cu2 N6 C25 . . -117.6(2)
N2 Cu2 N6 C25 . . 103.2(2)
N5 Cu2 N6 C25 . . -2.1(2)
Cu2 C1 N1 Cu1 . . -39(13)
N3 Cu1 N1 C1 . . -177(2)
N4 Cu1 N1 C1 . . 85(2)
S1 Cu1 N1 C1 4_576 . -49(2)
Cu2 N2 C2 S1 . . -66(17)
C14 N3 C3 C4 . . 2.1(6)
Cu1 N3 C3 C4 . . -173.4(3)
N3 C3 C4 C5 . . -1.3(8)
C3 C4 C5 C6 . . -0.3(8)
C4 C5 C6 C14 . . 1.1(7)
C4 C5 C6 C7 . . 179.7(4)
C14 C6 C7 C8 . . -0.4(6)
C5 C6 C7 C8 . . -179.0(4)
C6 C7 C8 C9 . . -0.2(6)
C7 C8 C9 C10 . . 179.7(4)
C7 C8 C9 C13 . . 0.2(5)
C13 C9 C10 C11 . . -0.1(5)
C8 C9 C10 C11 . . -179.7(3)
C9 C10 C11 C12 . . 0.6(5)
C13 N4 C12 C11 . . -0.2(5)
Cu1 N4 C12 C11 . . 173.8(2)
C10 C11 C12 N4 . . -0.4(5)
C12 N4 C13 C9 . . 0.6(4)
Cu1 N4 C13 C9 . . -174.3(2)
C12 N4 C13 C14 . . 179.4(3)
Cu1 N4 C13 C14 . . 4.5(3)
C10 C9 C13 N4 . . -0.5(4)
C8 C9 C13 N4 . . 179.1(3)
C10 C9 C13 C14 . . -179.2(3)
C8 C9 C13 C14 . . 0.3(4)
C3 N3 C14 C6 . . -1.2(5)
Cu1 N3 C14 C6 . . 175.1(3)
C3 N3 C14 C13 . . 178.9(3)
Cu1 N3 C14 C13 . . -4.8(4)
C5 C6 C14 N3 . . -0.3(5)
C7 C6 C14 N3 . . -179.0(3)
C5 C6 C14 C13 . . 179.6(4)
C7 C6 C14 C13 . . 0.9(5)
N4 C13 C14 N3 . . 0.2(4)
C9 C13 C14 N3 . . 179.0(3)
N4 C13 C14 C6 . . -179.7(3)
C9 C13 C14 C6 . . -0.9(4)
C26 N5 C15 C16 . . -0.8(5)
Cu2 N5 C15 C16 . . 179.4(3)
N5 C15 C16 C17 . . -0.3(6)
C15 C16 C17 C18 . . 2.0(6)
C16 C17 C18 C26 . . -2.6(5)
C16 C17 C18 C19 . . 176.6(4)
C26 C18 C19 C20 . . 2.5(5)
C17 C18 C19 C20 . . -176.7(4)
C18 C19 C20 C21 . . -3.5(6)
C19 C20 C21 C22 . . -178.3(4)
C19 C20 C21 C25 . . 1.4(5)
C20 C21 C22 C23 . . 178.7(3)
C25 C21 C22 C23 . . -0.9(5)
C21 C22 C23 C24 . . 0.3(6)
C25 N6 C24 C23 . . -0.6(5)
Cu2 N6 C24 C23 . . 174.2(3)
C22 C23 C24 N6 . . 0.5(6)
C24 N6 C25 C21 . . -0.2(4)
Cu2 N6 C25 C21 . . -175.7(2)
C24 N6 C25 C26 . . 179.4(3)
Cu2 N6 C25 C26 . . 3.9(3)
C22 C21 C25 N6 . . 0.9(5)
C20 C21 C25 N6 . . -178.7(3)
C22 C21 C25 C26 . . -178.7(3)
C20 C21 C25 C26 . . 1.7(4)
C15 N5 C26 C18 . . 0.1(5)
Cu2 N5 C26 C18 . . 180.0(2)
C15 N5 C26 C25 . . -178.1(3)
Cu2 N5 C26 C25 . . 1.8(3)
C17 C18 C26 N5 . . 1.6(5)
C19 C18 C26 N5 . . -177.7(3)
C17 C18 C26 C25 . . 179.7(3)
C19 C18 C26 C25 . . 0.5(5)
N6 C25 C26 N5 . . -3.8(4)
C21 C25 C26 N5 . . 175.8(3)
N6 C25 C26 C18 . . 177.9(3)
C21 C25 C26 C18 . . -2.5(4)
N2 C2 S1 Cu1 . 4_675 163(6)
